data_7104530
loop_
_publ_author_name
'Bonnet, Fanny'
'Da Costa Violante, Cristina'
'Roussel, Pascal'
'Mortreux, Andr\'e'
'Visseaux, Marc'

_publ_section_title
;
 Unprecedented dual behaviour of a half-sandwich scandium-based
 initiator for both highly selective isoprene and styrene
 polymerisation.
;
_journal_issue 23
_journal_name_full 'Chemical communications (Cambridge, England)'
_journal_page_first 3380
_journal_page_last 3382
_journal_paper_doi 10.1039/b903403j
_journal_volume 34
_journal_year 2009
_chemical_formula_moiety 'C14 H31 B2 O Sc1'
_chemical_formula_sum 'C14 H31 B2 O Sc'
_chemical_formula_weight 282
_chemical_name_systematic ?
_space_group_IT_number 31
_symmetry_cell_setting orthorhombic
_symmetry_space_group_name_Hall 'P 2ac -2'
_symmetry_space_group_name_H-M 'P m n 21'
_audit_creation_method 'Jana2006 Version : 23/10/2008'
_audit_update_record
;
2008-11-19 # Formatted by publCIF
;
_cell_angle_alpha 90
_cell_angle_beta 90
_cell_angle_gamma 90
_cell_formula_units_Z 2
_cell_length_a 13.8226(4)
_cell_length_b 8.0660(2)
_cell_length_c 7.6377(2)
_cell_measurement_reflns_used 9915
_cell_measurement_temperature 100(1)
_cell_measurement_theta_max 35.98
_cell_measurement_theta_min 2.92
_cell_volume 851.55(4)
_computing_data_collection 'Apex 2'
_computing_publication_material 'Jana2006 (Petricek, Dusek & Palatinus, 2006)'
_computing_structure_refinement 'Jana2006 (Petricek, Dusek & Palatinus, 2006)'
_diffrn_ambient_temperature 100(1)
_diffrn_measured_fraction_theta_full 0.9835
_diffrn_measured_fraction_theta_max 36.25
_diffrn_measurement_device_type 'Smart Apex2 4K CCD'
_diffrn_measurement_method 'combination of phi and omega scans'
_diffrn_radiation_source 'X-ray tube'
_diffrn_radiation_type 'Mo K\a'
_diffrn_radiation_wavelength 0.71069
_diffrn_reflns_av_R_equivalents 0.0310
_diffrn_reflns_limit_h_max 22
_diffrn_reflns_limit_h_min -22
_diffrn_reflns_limit_k_max 13
_diffrn_reflns_limit_k_min -13
_diffrn_reflns_limit_l_max 12
_diffrn_reflns_limit_l_min -12
_diffrn_reflns_number 38920
_diffrn_reflns_theta_full 0.98
_diffrn_reflns_theta_max 36.42
_diffrn_reflns_theta_min 2.8
_diffrn_standards_number 0
_exptl_absorpt_coefficient_mu 0.42
_exptl_absorpt_correction_T_max 0.86
_exptl_absorpt_correction_T_min 0.76
_exptl_absorpt_correction_type multi-scan
_exptl_absorpt_process_details TWINABS
_exptl_crystal_colour white
_exptl_crystal_density_diffrn 1.10722(5)
_exptl_crystal_description Irregular
_exptl_crystal_F_000 308
_exptl_crystal_size_max 0.55
_exptl_crystal_size_mid 0.42
_exptl_crystal_size_min 0.37
_refine_diff_density_max 0.39
_refine_diff_density_min -0.27
_refine_ls_extinction_method none
_refine_ls_goodness_of_fit_gt 1.77
_refine_ls_goodness_of_fit_ref 1.68
_refine_ls_hydrogen_treatment mixed
_refine_ls_number_constraints 57
_refine_ls_number_parameters 101
_refine_ls_number_reflns 4084
_refine_ls_number_restraints 0
_refine_ls_R_factor_all 0.0362
_refine_ls_R_factor_gt 0.0312
_refine_ls_shift/su_max 0.0300
_refine_ls_shift/su_mean 0.0031
_refine_ls_structure_factor_coef F
_refine_ls_weighting_details w=1/(\s^2^(F)+0.0001F^2^)
_refine_ls_weighting_scheme sigma
_refine_ls_wR_factor_gt 0.0347
_refine_ls_wR_factor_ref 0.0350
_reflns_number_gt 3641
_reflns_number_total 4084
_reflns_threshold_expression I>3\s(I)
_cod_data_source_file b903403j.txt
_cod_data_source_block (Ia)
_cod_original_formula_sum 'C14 H31 B2 O1 Sc1'
_cod_database_code 7104530

loop_
_symmetry_equiv_pos_site_id
_symmetry_equiv_pos_as_xyz
1 x,y,z
2 -x+1/2,-y,z+1/2
3 -x,y,z
4 x+1/2,-y,z+1/2

loop_
_atom_site_label
_atom_site_type_symbol
_atom_site_fract_x
_atom_site_fract_y
_atom_site_fract_z
_atom_site_adp_type
_atom_site_U_iso_or_equiv
_atom_site_symmetry_multiplicity
_atom_site_occupancy
_atom_site_calc_flag
_atom_site_refinement_flags
_atom_site_disorder_assembly
_atom_site_disorder_group
Sc1 Sc 0 0.11593(3) 0.89655 Uani 0.01376(6) 2 1 d . . .
O1 O 0 -0.08346(13) 0.70255(16) Uani 0.0185(3) 2 1 d . . .
C1 C 0.08344(9) 0.37612(12) 0.81484(19) Uani 0.0236(3) 4 1 d . . .
C2 C 0.05134(8) 0.30245(12) 0.65780(16) Uani 0.0189(3) 4 1 d . . .
C3 C 0.08372(9) -0.18401(15) 0.65200(19) Uani 0.0271(3) 4 1 d . . .
C4 C 0.05585(11) -0.26302(17) 0.4808(2) Uani 0.0317(4) 4 1 d . . .
C5 C 0 0.42107(17) 0.9130(3) Uani 0.0274(5) 2 1 d . . .
C6 C 0.11431(11) 0.24144(17) 0.5098(2) Uani 0.0368(4) 4 1 d . . .
C7 C 0.18680(11) 0.41058(18) 0.8620(3) Uani 0.0471(6) 4 1 d . . .
C8 C 0 0.5106(3) 1.0854(3) Uani 0.0522(9) 2 1 d . . .
B1 B 0.13639(10) 0.02915(17) 1.0545(2) Uani 0.0246(4) 4 1 d . . .
H1 H 0.1518(11) 0.0643(18) 0.923(2) Uiso 0.0295 4 1 d . . .
H2 H 0.1975(11) 0.0105(18) 1.1329(17) Uiso 0.0295 4 1 d . . .
H3 H 0.0942(12) 0.1409(18) 1.105(2) Uiso 0.0295 4 1 d . . .
H4 H 0.0818(11) -0.0847(17) 1.059(2) Uiso 0.0295 4 1 d . . .
H1c3 H 0.094711 -0.272246 0.741788 Uiso 0.0325 4 1 d . . .
H2c3 H 0.141014 -0.110316 0.633741 Uiso 0.0325 4 1 d . . .
H1c4 H 0.079971 -0.379869 0.477904 Uiso 0.038 4 1 d . . .
H2c4 H 0.079971 -0.193215 0.381813 Uiso 0.038 4 1 d . . .
H1c6 H 0.084404 0.140599 0.456221 Uiso 0.0442 4 1 d . . .
H2c6 H 0.12032 0.330239 0.419091 Uiso 0.0442 4 1 d . . .
H3c6 H 0.179935 0.213058 0.556052 Uiso 0.0442 4 1 d . . .
H1c7 H 0.194432 0.406629 0.992119 Uiso 0.0565 4 1 d . . .
H2c7 H 0.229472 0.325087 0.80698 Uiso 0.0565 4 1 d . . .
H3c7 H 0.205424 0.523012 0.818306 Uiso 0.0565 4 1 d . . .
H1c8 H 0.067896 0.520656 1.129338 Uiso 0.0627 4 0.5 d . . .
H2c8 H -0.039593 0.446997 1.171998 Uiso 0.0627 4 0.5 d . . .
H3c8 H -0.028303 0.623697 1.069661 Uiso 0.0627 4 0.5 d . . .

loop_
_atom_site_aniso_label
_atom_site_aniso_type_symbol
_atom_site_aniso_U_11
_atom_site_aniso_U_22
_atom_site_aniso_U_33
_atom_site_aniso_U_12
_atom_site_aniso_U_13
_atom_site_aniso_U_23
Sc1 Sc 0.01620(10) 0.01185(8) 0.01323(10) 0 0 0.00001(13)
O1 O 0.0185(5) 0.0148(4) 0.0223(6) 0 0 -0.0055(4)
C1 C 0.0253(6) 0.0161(4) 0.0293(6) -0.0061(4) -0.0087(5) 0.0074(5)
C2 C 0.0207(5) 0.0164(4) 0.0198(5) 0.0007(4) 0.0027(4) 0.0049(4)
C3 C 0.0253(6) 0.0245(5) 0.0313(7) 0.0050(4) 0.0045(5) -0.0069(5)
C4 C 0.0402(8) 0.0280(6) 0.0267(7) -0.0009(5) 0.0077(6) -0.0089(5)
C5 C 0.0492(10) 0.0130(5) 0.0201(10) 0 0 -0.0025(7)
C6 C 0.0485(9) 0.0286(6) 0.0334(8) 0.0107(6) 0.0226(7) 0.0103(5)
C7 C 0.0372(7) 0.0372(6) 0.0667(15) -0.0198(6) -0.0261(8) 0.0228(7)
C8 C 0.110(2) 0.0218(8) 0.0252(11) 0 0 -0.0063(8)
B1 B 0.0215(6) 0.0265(6) 0.0257(7) 0.0017(5) -0.0066(5) 0.0031(6)

loop_
_atom_type_symbol
_atom_type_scat_dispersion_real
_atom_type_scat_dispersion_imag
_atom_type_scat_source
_atom_type_scat_Cromer_Mann_a1
_atom_type_scat_Cromer_Mann_b1
_atom_type_scat_Cromer_Mann_a2
_atom_type_scat_Cromer_Mann_b2
_atom_type_scat_Cromer_Mann_a3
_atom_type_scat_Cromer_Mann_b3
_atom_type_scat_Cromer_Mann_a4
_atom_type_scat_Cromer_Mann_b4
_atom_type_scat_Cromer_Mann_c
C 0.003 0.002 'International Tables Vol C tables 4.2.6.8 and 6.1.1.4' 2.31 20.843901 1.02 10.2075 1.5886 0.5687 0.865 51.651199 0.2156
H 0.000 0.000 'International Tables Vol C tables 4.2.6.8 and 6.1.1.4' 0.493002 10.5109 0.322912 26.1257 0.140191 3.14236 0.04081 57.799702 0.003038
B 0.001 0.001 'International Tables Vol C tables 4.2.6.8 and 6.1.1.4' 2.0545 23.2185 1.3326 1.021 1.0979 60.3498 0.7068 0.1403 -0.1932
O 0.011 0.006 'International Tables Vol C tables 4.2.6.8 and 6.1.1.4' 3.0485 13.2771 2.2868 5.7011 1.5463 0.3239 0.867 32.908901 0.2508
Sc 0.252 0.372 'International Tables Vol C tables 4.2.6.8 and 6.1.1.4' 9.189 9.0213 7.3679 0.5729 1.6409 136.108002 1.468 51.3531 1.3329

loop_
_geom_angle_atom_site_label_1
_geom_angle_atom_site_label_2
_geom_angle_atom_site_label_3
_geom_angle_site_symmetry_1
_geom_angle_site_symmetry_2
_geom_angle_site_symmetry_3
_geom_angle
_geom_angle_publ_flag
O1 Sc1 C1 . . . 116.93(4) yes
O1 Sc1 C1 . . 3_555 116.93(4) yes
O1 Sc1 C2 . . . 87.00(4) yes
O1 Sc1 C2 . . 3_555 87.00(4) yes
O1 Sc1 C5 . . . 140.27(6) yes
O1 Sc1 B1 . . . 97.41(4) yes
O1 Sc1 B1 . . 3_555 97.41(4) yes
O1 Sc1 H1 . . . 85.4(4) yes
O1 Sc1 H1 . . 3_555 85.4(4) yes
O1 Sc1 H3 . . . 126.4(4) yes
O1 Sc1 H3 . . 3_555 126.4(4) yes
O1 Sc1 H4 . . . 81.4(4) yes
O1 Sc1 H4 . . 3_555 81.4(4) yes
C1 Sc1 C1 . . 3_555 55.56(4) yes
C1 Sc1 C2 . . . 33.15(4) yes
C1 Sc1 C2 . . 3_555 55.30(4) yes
C1 Sc1 C5 . . . 33.48(4) yes
C1 Sc1 B1 . . . 90.47(5) yes
C1 Sc1 B1 . . 3_555 139.25(4) yes
C1 Sc1 H1 . . . 74.5(4) yes
C1 Sc1 H1 . . 3_555 130.0(4) yes
C1 Sc1 H3 . . . 79.5(4) yes
C1 Sc1 H3 . . 3_555 113.9(4) yes
C1 Sc1 H4 . . . 119.8(4) yes
C1 Sc1 H4 . . 3_555 161.5(4) yes
C1 Sc1 B1 3_555 . . 139.25(4) yes
C1 Sc1 B1 3_555 . 3_555 90.47(5) yes
C1 Sc1 H1 3_555 . . 130.0(4) yes
C1 Sc1 H1 3_555 . 3_555 74.5(4) yes
C1 Sc1 H3 3_555 . . 113.9(4) yes
C1 Sc1 H3 3_555 . 3_555 79.5(4) yes
C1 Sc1 H4 3_555 . . 161.5(4) yes
C1 Sc1 H4 3_555 . 3_555 119.8(4) yes
C2 Sc1 B1 . . . 109.32(4) yes
C2 Sc1 B1 . . 3_555 142.48(4) yes
C2 Sc1 H1 . . . 84.6(4) yes
C2 Sc1 H1 . . 3_555 117.9(4) yes
C2 Sc1 H3 . . . 109.2(4) yes
C2 Sc1 H3 . . 3_555 133.7(4) yes
C2 Sc1 H4 . . . 132.6(4) yes
C2 Sc1 H4 . . 3_555 162.9(4) yes
C2 Sc1 B1 3_555 . . 142.48(4) yes
C2 Sc1 B1 3_555 . 3_555 109.32(4) yes
C2 Sc1 H1 3_555 . . 117.9(4) yes
C2 Sc1 H1 3_555 . 3_555 84.6(4) yes
C2 Sc1 H3 3_555 . . 133.7(4) yes
C2 Sc1 H3 3_555 . 3_555 109.2(4) yes
C2 Sc1 H4 3_555 . . 162.9(4) yes
C2 Sc1 H4 3_555 . 3_555 132.6(4) yes
C5 Sc1 B1 . . . 105.77(5) yes
C5 Sc1 B1 . . 3_555 105.77(5) yes
C5 Sc1 H1 . . . 100.9(4) yes
C5 Sc1 H1 . . 3_555 100.9(4) yes
C5 Sc1 H3 . . . 82.2(4) yes
C5 Sc1 H3 . . 3_555 82.2(4) yes
C5 Sc1 H4 . . . 131.7(4) yes
C5 Sc1 H4 . . 3_555 131.7(4) yes
B1 Sc1 B1 . . 3_555 107.01(5) yes
B1 Sc1 H1 . . 3_555 132.8(4) yes
B1 Sc1 H3 . . 3_555 98.0(5) yes
B1 Sc1 H4 . . 3_555 84.7(4) yes
B1 Sc1 H1 3_555 . . 132.8(4) yes
B1 Sc1 H3 3_555 . . 98.0(5) yes
B1 Sc1 H4 3_555 . . 84.7(4) yes
H1 Sc1 H1 . . 3_555 155.2(6) yes
H1 Sc1 H3 . . 3_555 124.2(6) yes
H1 Sc1 H4 . . 3_555 106.8(5) yes
H1 Sc1 H3 3_555 . . 124.2(6) yes
H1 Sc1 H3 3_555 . 3_555 48.1(6) yes
H1 Sc1 H4 3_555 . . 106.8(5) yes
H1 Sc1 H4 3_555 . 3_555 48.9(6) yes
H3 Sc1 H3 . . 3_555 78.1(7) yes
H3 Sc1 H4 . . 3_555 87.8(6) yes
H3 Sc1 H4 3_555 . . 87.8(6) yes
Sc1 O1 C3 . . . 125.86(7) yes
Sc1 O1 C3 . . 3_555 125.86(7) yes
Sc1 O1 C4 . . . 159.76(4) yes
Sc1 O1 C4 . . 3_555 159.76(4) yes
Sc1 O1 H1c3 . . . 116.8444 yes
Sc1 O1 H1c3 . . 3_555 116.8444 yes
Sc1 O1 H2c3 . . . 104.7052 yes
Sc1 O1 H2c3 . . 3_555 104.7052 yes
Sc1 O1 H2c4 . . . 144.7553 yes
Sc1 O1 H2c4 . . 3_555 144.7553 yes
Sc1 O1 H1c6 . . . 88.9092 yes
Sc1 O1 H1c6 . . 3_555 88.9092 yes
C3 O1 C3 . . 3_555 104.36(10) yes
C3 O1 H1 . . 3_555 159.8(3) yes
C3 O1 H4 . . . 86.5(3) yes
C3 O1 H4 . . 3_555 123.0(3) yes
C3 O1 H1c3 . . 3_555 97.6453 yes
C3 O1 H2c3 . . 3_555 129.1291 yes
C3 O1 H2c4 . . 3_555 84.6753 yes
C3 O1 H1c6 . . . 81.6105 yes
C3 O1 H1c6 . . 3_555 119.9396 yes
C3 O1 C4 3_555 . . 74.30(8) yes
C3 O1 H1 3_555 . . 159.8(3) yes
C3 O1 H1 3_555 . 3_555 79.1(3) yes
C3 O1 H4 3_555 . . 123.0(3) yes
C3 O1 H4 3_555 . 3_555 86.5(3) yes
C3 O1 H1c3 3_555 . . 97.6453 yes
C3 O1 H2c3 3_555 . . 129.1291 yes
C3 O1 H2c4 3_555 . . 84.6753 yes
C3 O1 H1c6 3_555 . . 119.9396 yes
C4 O1 H1 . . . 115.2(3) yes
C4 O1 H1 . . 3_555 153.2(3) yes
C4 O1 H4 . . . 122.4(3) yes
C4 O1 H4 . . 3_555 141.9(3) yes
C4 O1 H1c3 . . 3_555 81.7495 yes
C4 O1 H2c3 . . 3_555 93.6065 yes
C4 O1 H1c6 . . . 77.4071 yes
C4 O1 H1c6 . . 3_555 92.825 yes
C4 O1 H1 3_555 . . 153.2(3) yes
C4 O1 H1 3_555 . 3_555 115.2(3) yes
C4 O1 H4 3_555 . . 141.9(3) yes
C4 O1 H4 3_555 . 3_555 122.4(3) yes
C4 O1 H1c3 3_555 . . 81.7495 yes
C4 O1 H2c3 3_555 . . 93.6065 yes
C4 O1 H1c6 3_555 . . 92.825 yes
H1 O1 H1 . . 3_555 91.0(4) yes
H1 O1 H4 . . 3_555 75.3(4) yes
H1 O1 H1c3 . . . 76.0841 yes
H1 O1 H1c3 . . 3_555 132.8124 yes
H1 O1 H2c3 . . 3_555 151.1807 yes
H1 O1 H2c4 . . . 110.0533 yes
H1 O1 H2c4 . . 3_555 154.2053 yes
H1 O1 H1c6 . . . 80.1391 yes
H1 O1 H1c6 . . 3_555 114.2868 yes
H1 O1 H4 3_555 . . 75.3(4) yes
H1 O1 H1c3 3_555 . . 132.8124 yes
H1 O1 H1c3 3_555 . 3_555 76.0841 yes
H1 O1 H2c3 3_555 . . 151.1807 yes
H1 O1 H2c4 3_555 . . 154.2053 yes
H1 O1 H2c4 3_555 . 3_555 110.0533 yes
H1 O1 H1c6 3_555 . . 114.2868 yes
H1 O1 H1c6 3_555 . 3_555 80.1391 yes
H4 O1 H1c3 . . 3_555 96.2126 yes
H4 O1 H2c3 . . . 82.5767 yes
H4 O1 H2c3 . . 3_555 127.3458 yes
H4 O1 H2c4 . . . 130.4552 yes
H4 O1 H2c4 . . 3_555 161.4927 yes
H4 O1 H1c6 . . . 116.9856 yes
H4 O1 H1c6 . . 3_555 140.0564 yes
H4 O1 H1c3 3_555 . . 96.2126 yes
H4 O1 H2c3 3_555 . . 127.3458 yes
H4 O1 H2c3 3_555 . 3_555 82.5767 yes
H4 O1 H2c4 3_555 . . 161.4927 yes
H4 O1 H2c4 3_555 . 3_555 130.4552 yes
H4 O1 H1c6 3_555 . . 140.0564 yes
H4 O1 H1c6 3_555 . 3_555 116.9856 yes
H1c3 O1 H1c3 . . 3_555 80.2988 yes
H1c3 O1 H2c3 . . 3_555 125.2533 yes
H1c3 O1 H2c4 . . 3_555 98.3393 yes
H1c3 O1 H1c6 . . . 107.9525 yes
H1c3 O1 H1c6 . . 3_555 146.5834 yes
H1c3 O1 H2c3 3_555 . . 125.2533 yes
H1c3 O1 H2c4 3_555 . . 98.3393 yes
H1c3 O1 H2c4 3_555 . 3_555 68.9768 yes
H1c3 O1 H1c6 3_555 . . 146.5834 yes
H1c3 O1 H1c6 3_555 . 3_555 107.9525 yes
H2c3 O1 H2c3 . . 3_555 147.4838 yes
H2c3 O1 H2c4 . . 3_555 96.7519 yes
H2c3 O1 H1c6 . . 3_555 106.7972 yes
H2c3 O1 H2c4 3_555 . . 96.7519 yes
H2c3 O1 H1c6 3_555 . . 106.7972 yes
Sc1 C1 C7 . . . 122.73(9) yes
Sc1 C1 C8 . . . 86.94(6) yes
Sc1 C1 H1c3 . . 1_565 154.7693 yes
Sc1 C1 H3c6 . . . 90.0983 yes
Sc1 C1 H1c7 . . . 106.4107 yes
Sc1 C1 H2c7 . . . 107.1231 yes
Sc1 C1 H3c7 . . . 149.9498 yes
Sc1 C1 H1c8 . . . 96.0611 yes
Sc1 C1 H2c8 . . 3_555 80.1992 yes
Sc1 C1 H3c8 . . 3_555 107.0496 yes
C1 C1 C6 3_555 . . 99.43(7) yes
C1 C1 C7 3_555 . . 162.34(11) yes
C1 C1 H1 3_555 . . 109.7(3) yes
C1 C1 H3 3_555 . . 92.9(3) yes
C1 C1 H1c3 3_555 . 1_565 93.0859 yes
C1 C1 H3c6 3_555 . . 119.3281 yes
C1 C1 H1c7 3_555 . . 138.1088 yes
C1 C1 H2c7 3_555 . . 168.3555 yes
C1 C1 H3c7 3_555 . . 144.8986 yes
C2 C1 C5 . . . 107.50(12) yes
C2 C1 C7 . . . 125.60(12) yes
C2 C1 C8 . . . 135.34(9) yes
C2 C1 H3 . . . 112.8(3) yes
C2 C1 H1c3 . . 1_565 105.4188 yes
C2 C1 H1c7 . . . 147.4911 yes
C2 C1 H2c7 . . . 101.4914 yes
C2 C1 H3c7 . . . 120.7031 yes
C2 C1 H1c8 . . . 157.0564 yes
C2 C1 H2c8 . . 3_555 146.2078 yes
C2 C1 H3c8 . . 3_555 141.3334 yes
C2 C1 C7 3_555 . . 161.34(12) yes
C2 C1 C8 3_555 . . 99.39(6) yes
C2 C1 H1 3_555 . . 101.2(3) yes
C2 C1 H3 3_555 . . 105.7(3) yes
C2 C1 H1c3 3_555 . 1_565 101.3469 yes
C2 C1 H3c6 3_555 . . 83.8662 yes
C2 C1 H1c7 3_555 . . 168.2283 yes
C2 C1 H2c7 3_555 . . 136.7534 yes
C2 C1 H3c7 3_555 . . 145.089 yes
C2 C1 H1c8 3_555 . . 121.0974 yes
C2 C1 H2c8 3_555 . 3_555 112.2986 yes
C2 C1 H3c8 3_555 . 3_555 108.4747 yes
C5 C1 C6 . . . 135.26(11) yes
C5 C1 C7 . . . 126.77(14) yes
C5 C1 H1 . . . 110.3(3) yes
C5 C1 H3c6 . . . 154.5257 yes
C5 C1 H1c7 . . . 103.1035 yes
C5 C1 H2c7 . . . 149.3421 yes
C5 C1 H3c7 . . . 120.6596 yes
C6 C1 C7 . . . 97.81(10) yes
C6 C1 C8 . . . 162.94(7) yes
C6 C1 H1 . . . 80.4(3) yes
C6 C1 H3 . . . 113.5(3) yes
C6 C1 H1c3 . . 1_565 103.1392 yes
C6 C1 H1c7 . . . 121.0132 yes
C6 C1 H3c7 . . . 96.7281 yes
C6 C1 H1c8 . . . 175.0938 yes
C6 C1 H2c8 . . 3_555 166.7665 yes
C6 C1 H3c8 . . 3_555 158.9264 yes
C7 C1 C8 . . . 98.88(10) yes
C7 C1 H2c8 . . 3_555 86.309 yes
C7 C1 H3c8 . . 3_555 87.791 yes
C8 C1 H1 . . . 106.8(3) yes
C8 C1 H3 . . . 72.0(3) yes
C8 C1 H1c3 . . 1_565 76.6238 yes
C8 C1 H3c6 . . . 173.9299 yes
C8 C1 H1c7 . . . 76.0285 yes
C8 C1 H2c7 . . . 122.7014 yes
C8 C1 H3c7 . . . 96.4749 yes
H1 C1 H1c3 . . 1_565 156.238 yes
H1 C1 H1c7 . . . 70.3602 yes
H1 C1 H2c7 . . . 60.0209 yes
H1 C1 H3c7 . . . 103.6214 yes
H1 C1 H1c8 . . . 98.84 yes
H1 C1 H2c8 . . 3_555 88.313 yes
H1 C1 H3c8 . . 3_555 120.6377 yes
H3 C1 H1c3 . . 1_565 141.2243 yes
H3 C1 H3c6 . . . 102.2559 yes
H3 C1 H1c7 . . . 62.676 yes
H3 C1 H2c7 . . . 80.9372 yes
H3 C1 H3c7 . . . 108.7682 yes
H3 C1 H1c8 . . . 66.8037 yes
H3 C1 H3c8 . . 3_555 87.191 yes
H1c3 C1 H3c6 1_565 . . 107.8753 yes
H1c3 C1 H1c7 1_565 . . 88.256 yes
H1c3 C1 H2c7 1_565 . . 97.8942 yes
H1c3 C1 H1c8 1_565 . . 75.5656 yes
H1c3 C1 H2c8 1_565 . 3_555 89.9653 yes
H3c6 C1 H1c7 . . . 99.7808 yes
H3c6 C1 H3c7 . . . 83.4681 yes
H3c6 C1 H1c8 . . . 154.2057 yes
H3c6 C1 H2c8 . . 3_555 153.5145 yes
H3c6 C1 H3c8 . . 3_555 162.0721 yes
H2c7 C1 H1c8 . . . 101.0461 yes
H2c7 C1 H2c8 . . 3_555 106.0217 yes
H2c7 C1 H3c8 . . 3_555 114.5693 yes
H3c7 C1 H2c8 . . 3_555 92.6555 yes
H3c7 C1 H3c8 . . 3_555 79.042 yes
Sc1 C2 C1 . . . 73.68(7) yes
Sc1 C2 C1 . . 3_555 62.49(4) yes
Sc1 C2 C2 . . 3_555 73.29(6) yes
Sc1 C2 C5 . . . 62.33(5) yes
Sc1 C2 C6 . . . 121.36(8) yes
Sc1 C2 C6 . . 3_555 87.29(5) yes
Sc1 C2 C7 . . . 88.18(5) yes
Sc1 C2 H1c4 . . 1_565 156.4879 yes
Sc1 C2 H1c6 . . . 103.2157 yes
Sc1 C2 H1c6 . . 3_555 85.8866 yes
Sc1 C2 H2c6 . . . 148.1354 yes
Sc1 C2 H3c6 . . . 108.1795 yes
Sc1 C2 H2c7 . . . 89.5247 yes
C1 C2 C1 . . 3_555 72.64(8) yes
C1 C2 C2 . . 3_555 108.34(10) yes
C1 C2 C6 . . . 126.37(11) yes
C1 C2 C6 . . 3_555 136.59(9) yes
C1 C2 H1c4 . . 1_565 89.3029 yes
C1 C2 H1c6 . . . 145.9987 yes
C1 C2 H1c6 . . 3_555 152.7462 yes
C1 C2 H2c6 . . . 123.9626 yes
C1 C2 H3c6 . . . 101.2992 yes
C1 C2 C6 3_555 . . 160.82(10) yes
C1 C2 C7 3_555 . . 100.67(6) yes
C1 C2 H1c4 3_555 . 1_565 97.3626 yes
C1 C2 H1c6 3_555 . . 137.0291 yes
C1 C2 H1c6 3_555 . 3_555 82.063 yes
C1 C2 H2c6 3_555 . . 143.7735 yes
C1 C2 H3c6 3_555 . . 169.7551 yes
C1 C2 H2c7 3_555 . . 119.9253 yes
C2 C2 C5 3_555 . . 71.90(7) yes
C2 C2 C6 3_555 . . 125.23(11) yes
C2 C2 C7 3_555 . . 136.34(9) yes
C2 C2 H1c4 3_555 . 1_565 97.7518 yes
C2 C2 H1c6 3_555 . . 102.7586 yes
C2 C2 H1c6 3_555 . 3_555 47.0919 yes
C2 C2 H2c6 3_555 . . 117.4333 yes
C2 C2 H3c6 3_555 . . 149.1896 yes
C2 C2 H2c7 3_555 . . 154.8902 yes
C5 C2 C6 . . . 162.71(9) yes
C5 C2 C6 . . 3_555 100.18(6) yes
C5 C2 H1c4 . . 1_565 94.3413 yes
C5 C2 H1c6 . . . 165.3593 yes
C5 C2 H1c6 . . 3_555 117.621 yes
C5 C2 H2c6 . . . 148.1477 yes
C5 C2 H3c6 . . . 137.1447 yes
C5 C2 H2c7 . . . 84.0069 yes
C6 C2 C6 . . 3_555 96.93(9) yes
C6 C2 C7 . . . 98.27(9) yes
C6 C2 H1c4 . . 1_565 81.7342 yes
C6 C2 H1c6 . . 3_555 79.6195 yes
C6 C2 C7 3_555 . . 164.29(7) yes
C6 C2 H1c4 3_555 . 1_565 94.6161 yes
C6 C2 H2c6 3_555 . . 92.4791 yes
C6 C2 H3c6 3_555 . . 121.8095 yes
C6 C2 H2c7 3_555 . . 172.8 yes
C7 C2 H1c4 . . 1_565 83.7006 yes
C7 C2 H1c6 . . . 120.068 yes
C7 C2 H1c6 . . 3_555 171.4112 yes
C7 C2 H2c6 . . . 99.2644 yes
C7 C2 H3c6 . . . 73.8775 yes
H1c4 C2 H1c6 1_565 . . 99.945 yes
H1c4 C2 H1c6 1_565 . 3_555 104.1168 yes
H1c4 C2 H3c6 1_565 . . 90.7191 yes
H1c4 C2 H2c7 1_565 . . 90.8832 yes
H1c6 C2 H1c6 . . 3_555 55.6667 yes
H1c6 C2 H2c7 . . . 98.8636 yes
H1c6 C2 H2c6 3_555 . . 82.6951 yes
H1c6 C2 H3c6 3_555 . . 102.1196 yes
H1c6 C2 H2c7 3_555 . . 151.9303 yes
H2c6 C2 H2c7 . . . 86.8275 yes
O1 C3 C4 . . . 105.15(11) yes
O1 C3 C4 . . 3_555 69.99(7) yes
O1 C3 H1c3 . . . 109.4715 yes
O1 C3 H2c3 . . . 109.4709 yes
O1 C3 H1c4 . . . 124.9818 yes
O1 C3 H2c4 . . . 105.2741 yes
C3 C3 C4 3_555 . . 75.17(8) yes
C3 C3 H1c3 3_555 . . 98.7417 yes
C3 C3 H2c3 3_555 . . 142.3732 yes
C3 C3 H1c4 3_555 . . 88.5639 yes
C3 C3 H2c4 3_555 . . 88.5639 yes
C4 C3 H1c3 . . . 109.4715 yes
C4 C3 H1c3 . . 3_555 82.7161 yes
C4 C3 H2c3 . . . 109.4715 yes
C4 C3 H1c3 3_555 . . 107.7407 yes
C4 C3 H2c3 3_555 . . 135.5416 yes
H1c3 C3 H2c3 . . . 113.4721 yes
H1c3 C3 H1c4 . . . 84.313 yes
H1c3 C3 H2c4 . . . 131.5561 yes
H1c3 C3 H2c3 3_555 . . 158.4934 yes
H1c3 C3 H1c4 3_555 . . 86.4459 yes
H1c3 C3 H2c4 3_555 . . 103.0009 yes
H2c3 C3 H1c4 . . . 112.625 yes
H2c3 C3 H2c4 . . . 84.3716 yes
O1 C4 H1c4 . . . 134.75 yes
O1 C4 H1c4 . . 3_555 89.4607 yes
O1 C4 H2c4 . . . 107.844 yes
O1 C4 H2c4 . . 3_555 78.5414 yes
C3 C4 C3 . . 3_555 67.82(8) yes
C3 C4 C4 . . 3_555 104.83(12) yes
C3 C4 H1c4 . . . 109.4706 yes
C3 C4 H1c4 . . 3_555 115.3419 yes
C3 C4 H2c4 . . . 109.4708 yes
C3 C4 H2c4 . . 3_555 115.3421 yes
C3 C4 H2c3 3_555 . . 89.5312 yes
C3 C4 H1c4 3_555 . . 121.795 yes
C3 C4 H1c4 3_555 . 3_555 53.8784 yes
C3 C4 H2c4 3_555 . . 121.7953 yes
C3 C4 H2c4 3_555 . 3_555 53.8785 yes
C4 C4 H1c3 3_555 . . 105.0713 yes
C4 C4 H2c3 3_555 . . 124.7414 yes
C4 C4 H1c4 3_555 . . 109.4719 yes
C4 C4 H2c4 3_555 . . 109.4719 yes
H1c3 C4 H1c4 . . 3_555 103.0883 yes
H1c3 C4 H2c4 . . . 131.5552 yes
H1c3 C4 H2c4 . . 3_555 126.1121 yes
H1c3 C4 H2c3 3_555 . . 92.0573 yes
H1c3 C4 H1c4 3_555 . . 103.401 yes
H1c3 C4 H1c4 3_555 . 3_555 49.5007 yes
H1c3 C4 H2c4 3_555 . . 141.087 yes
H1c3 C4 H2c4 3_555 . 3_555 67.0835 yes
H2c3 C4 H1c4 . . . 112.6241 yes
H2c3 C4 H1c4 . . 3_555 141.517 yes
H2c3 C4 H2c4 . . . 84.3711 yes
H2c3 C4 H2c4 . . 3_555 123.5732 yes
H1c4 C4 H1c4 . . 3_555 82.8074 yes
H1c4 C4 H2c4 . . . 113.7438 yes
H1c4 C4 H2c4 . . 3_555 122.8499 yes
H1c4 C4 H2c4 3_555 . . 122.85 yes
H2c4 C4 H2c4 . . 3_555 82.8075 yes
Sc1 C5 C1 . . . 73.65(7) yes
Sc1 C5 C1 . . 3_555 73.65(7) yes
Sc1 C5 C7 . . . 87.71(4) yes
Sc1 C5 C7 . . 3_555 87.71(4) yes
Sc1 C5 C8 . . . 121.67(13) yes
Sc1 C5 H1c7 . . . 88.2229 yes
Sc1 C5 H1c7 . . 3_555 88.2229 yes
Sc1 C5 H1c8 . . . 115.4546 yes
Sc1 C5 H1c8 . . 3_555 115.4546 yes
Sc1 C5 H2c8 . . . 98.6398 yes
Sc1 C5 H2c8 . . 3_555 98.6398 yes
Sc1 C5 H3c8 . . . 145.1742 yes
Sc1 C5 H3c8 . . 3_555 145.1742 yes
C1 C5 C1 . . 3_555 108.32(16) yes
C1 C5 C7 . . 3_555 135.58(14) yes
C1 C5 C8 . . . 125.79(9) yes
C1 C5 H3 . . 3_555 114.8(3) yes
C1 C5 H1c7 . . 3_555 153.4996 yes
C1 C5 H1c8 . . . 98.7781 yes
C1 C5 H1c8 . . 3_555 152.9028 yes
C1 C5 H2c8 . . . 138.2752 yes
C1 C5 H2c8 . . 3_555 108.4338 yes
C1 C5 H3c8 . . . 131.4048 yes
C1 C5 H3c8 . . 3_555 110.7253 yes
C1 C5 C2 3_555 . . 72.26(11) yes
C1 C5 C7 3_555 . . 135.58(14) yes
C1 C5 C8 3_555 . . 125.79(9) yes
C1 C5 H3 3_555 . . 114.8(3) yes
C1 C5 H3 3_555 . 3_555 73.3(3) yes
C1 C5 H1c7 3_555 . . 153.4996 yes
C1 C5 H1c7 3_555 . 3_555 46.7251 yes
C1 C5 H1c8 3_555 . . 152.9028 yes
C1 C5 H1c8 3_555 . 3_555 98.778 yes
C1 C5 H2c8 3_555 . . 108.4338 yes
C1 C5 H2c8 3_555 . 3_555 138.2753 yes
C1 C5 H3c8 3_555 . . 110.7253 yes
C1 C5 H3c8 3_555 . 3_555 131.4048 yes
C2 C5 C7 . . 3_555 99.56(8) yes
C2 C5 C8 . . . 161.72(3) yes
C2 C5 H3 . . . 88.1(3) yes
C2 C5 H3 . . 3_555 103.7(3) yes
C2 C5 H1c7 . . . 82.3257 yes
C2 C5 H1c7 . . 3_555 118.1651 yes
C2 C5 H1c8 . . . 134.8413 yes
C2 C5 H1c8 . . 3_555 171.0312 yes
C2 C5 H2c8 . . . 160.564 yes
C2 C5 H2c8 . . 3_555 141.0962 yes
C2 C5 H3c8 . . . 152.3227 yes
C2 C5 H3c8 . . 3_555 140.1533 yes
C2 C5 C7 3_555 . . 99.56(8) yes
C2 C5 C7 3_555 . 3_555 63.39(6) yes
C2 C5 C8 3_555 . . 161.72(3) yes
C2 C5 H3 3_555 . . 103.7(3) yes
C2 C5 H3 3_555 . 3_555 88.1(3) yes
C2 C5 H1c7 3_555 . . 118.1651 yes
C2 C5 H1c7 3_555 . 3_555 82.3257 yes
C2 C5 H1c8 3_555 . . 171.0313 yes
C2 C5 H1c8 3_555 . 3_555 134.8413 yes
C2 C5 H2c8 3_555 . . 141.0962 yes
C2 C5 H2c8 3_555 . 3_555 160.564 yes
C2 C5 H3c8 3_555 . . 140.1533 yes
C2 C5 H3c8 3_555 . 3_555 152.3227 yes
C7 C5 C7 . . 3_555 162.43(12) yes
C7 C5 C8 . . . 98.42(6) yes
C7 C5 H3 . . 3_555 118.6(3) yes
C7 C5 H1c7 . . 3_555 174.0893 yes
C7 C5 H1c8 . . . 71.4887 yes
C7 C5 H1c8 . . 3_555 125.5742 yes
C7 C5 H2c8 . . . 114.115 yes
C7 C5 H2c8 . . 3_555 83.349 yes
C7 C5 H3c8 . . . 107.436 yes
C7 C5 H3c8 . . 3_555 85.6861 yes
C7 C5 C8 3_555 . . 98.42(6) yes
C7 C5 H3 3_555 . . 118.6(3) yes
C7 C5 H3 3_555 . 3_555 67.6(3) yes
C7 C5 H1c7 3_555 . . 174.0894 yes
C7 C5 H1c8 3_555 . . 125.5742 yes
C7 C5 H1c8 3_555 . 3_555 71.4887 yes
C7 C5 H2c8 3_555 . . 83.3491 yes
C7 C5 H2c8 3_555 . 3_555 114.115 yes
C7 C5 H3c8 3_555 . . 85.6861 yes
C7 C5 H3c8 3_555 . 3_555 107.436 yes
C8 C5 H3 . . . 86.2(3) yes
C8 C5 H3 . . 3_555 86.2(3) yes
C8 C5 H1c7 . . . 80.1095 yes
C8 C5 H1c7 . . 3_555 80.1095 yes
H3 C5 H1c7 . . 3_555 106.5444 yes
H3 C5 H1c8 . . . 72.7368 yes
H3 C5 H1c8 . . 3_555 95.6894 yes
H3 C5 H2c8 . . . 73.8396 yes
H3 C5 H2c8 . . 3_555 59.3899 yes
H3 C5 H3c8 . . . 113.3473 yes
H3 C5 H3c8 . . 3_555 103.3718 yes
H3 C5 H1c7 3_555 . . 106.5444 yes
H3 C5 H1c8 3_555 . . 95.6894 yes
H3 C5 H1c8 3_555 . 3_555 72.7368 yes
H3 C5 H2c8 3_555 . 3_555 73.8396 yes
H3 C5 H3c8 3_555 . . 103.3718 yes
H3 C5 H3c8 3_555 . 3_555 113.3473 yes
H1c7 C5 H1c7 . . 3_555 154.2159 yes
H1c7 C5 H1c8 . . 3_555 106.5288 yes
H1c7 C5 H2c8 . . . 93.0294 yes
H1c7 C5 H3c8 . . . 95.2391 yes
H1c7 C5 H3c8 . . 3_555 73.8331 yes
H1c7 C5 H1c8 3_555 . . 106.5288 yes
H1c7 C5 H1c8 3_555 . 3_555 52.9517 yes
H1c7 C5 H2c8 3_555 . 3_555 93.0294 yes
H1c7 C5 H3c8 3_555 . . 73.8331 yes
H1c7 C5 H3c8 3_555 . 3_555 95.2391 yes
C1 C6 C2 . . 3_555 52.29(5) yes
C1 C6 H1c6 . . . 129.5935 yes
C1 C6 H1c6 . . 3_555 95.0595 yes
C1 C6 H2c6 . . . 109.5415 yes
C1 C6 H3c6 . . . 85.8836 yes
C2 C6 H1c6 . . . 109.4715 yes
C2 C6 H1c6 . . 3_555 69.5184 yes
C2 C6 H2c6 . . . 109.4709 yes
C2 C6 H3c6 . . . 109.4709 yes
C2 C6 H2c7 . . . 69.4441 yes
C2 C6 H1c6 3_555 . . 88.157 yes
C2 C6 H2c6 3_555 . . 103.8144 yes
C2 C6 H3c6 3_555 . . 133.5117 yes
C2 C6 H2c7 3_555 . . 95.7808 yes
H1c6 C6 H1c6 . . 3_555 47.2421 yes
H1c6 C6 H2c6 . . . 109.4719 yes
H1c6 C6 H3c6 . . . 109.4711 yes
H1c6 C6 H2c7 . . . 138.466 yes
H1c6 C6 H2c6 3_555 . . 100.4968 yes
H1c6 C6 H3c6 3_555 . . 147.8478 yes
H1c6 C6 H2c7 3_555 . . 135.1176 yes
H2c6 C6 H3c6 . . . 109.4712 yes
H2c6 C6 H2c7 . . . 109.6005 yes
C1 C7 H1 . . . 72.4(3) yes
C1 C7 H3c6 . . . 70.4502 yes
C1 C7 H1c7 . . . 109.4717 yes
C1 C7 H2c7 . . . 109.4717 yes
C1 C7 H3c7 . . . 109.4715 yes
C1 C7 H1c8 . . . 70.7793 yes
C2 C7 H1 . . . 69.4(3) yes
C2 C7 H1c7 . . . 131.6427 yes
C2 C7 H2c7 . . . 86.6293 yes
C2 C7 H3c7 . . . 106.9091 yes
C2 C7 H1c8 . . . 97.0693 yes
C5 C7 H1 . . . 80.9(3) yes
C5 C7 H3c6 . . . 96.2199 yes
C5 C7 H1c7 . . . 87.5357 yes
C5 C7 H2c7 . . . 131.9126 yes
C5 C7 H3c7 . . . 105.9539 yes
H1 C7 H3c6 . . . 65.1726 yes
H1 C7 H1c7 . . . 80.0001 yes
H1 C7 H2c7 . . . 59.7673 yes
H1 C7 H3c7 . . . 168.2489 yes
H1 C7 H1c8 . . . 95.3338 yes
H3c6 C7 H1c7 . . . 143.737 yes
H3c6 C7 H3c7 . . . 104.1072 yes
H3c6 C7 H1c8 . . . 140.3534 yes
H1c7 C7 H2c7 . . . 109.471 yes
H1c7 C7 H3c7 . . . 109.4706 yes
H2c7 C7 H3c7 . . . 109.4709 yes
H2c7 C7 H1c8 . . . 151.827 yes
H3c7 C7 H1c8 . . . 96.207 yes
C1 C8 H1c7 . . 3_555 95.4502 yes
C1 C8 H1c8 . . . 83.3657 yes
C1 C8 H1c8 . . 3_555 135.7295 yes
C1 C8 H2c8 . . . 123.6309 yes
C1 C8 H2c8 . . 3_555 93.9512 yes
C1 C8 H3c8 . . . 117.2609 yes
C1 C8 H3c8 . . 3_555 96.3953 yes
C1 C8 H1c7 3_555 . . 95.4502 yes
C1 C8 H1c8 3_555 . . 135.7295 yes
C1 C8 H1c8 3_555 . 3_555 83.3656 yes
C1 C8 H2c8 3_555 . . 93.9512 yes
C1 C8 H2c8 3_555 . 3_555 123.6309 yes
C1 C8 H3c8 3_555 . . 96.3953 yes
C1 C8 H3c8 3_555 . 3_555 117.2609 yes
C5 C8 H1c7 . . 3_555 69.2719 yes
C5 C8 H1c8 . . . 109.4711 yes
C5 C8 H1c8 . . 3_555 109.4711 yes
C5 C8 H2c8 . . . 109.4711 yes
C5 C8 H2c8 . . 3_555 109.4711 yes
C5 C8 H3c8 . . . 109.4713 yes
C5 C8 H3c8 . . 3_555 109.4713 yes
H1c7 C8 H1c7 . . 3_555 135.4722 yes
H1c7 C8 H1c8 . . 3_555 166.9886 yes
H1c7 C8 H2c8 . . . 121.3772 yes
H1c7 C8 H2c8 . . 3_555 60.5092 yes
H1c7 C8 H3c8 . . . 126.5839 yes
H1c7 C8 H3c8 . . 3_555 82.6394 yes
H1c7 C8 H1c8 3_555 . . 166.9887 yes
H1c7 C8 H2c8 3_555 . . 60.5092 yes
H1c7 C8 H2c8 3_555 . 3_555 121.3772 yes
H1c7 C8 H3c8 3_555 . . 82.6394 yes
H1c7 C8 H3c8 3_555 . 3_555 126.5839 yes
H1c8 C8 H1c8 . . 3_555 139.6005 yes
H1c8 C8 H2c8 . . . 109.4714 yes
H1c8 C8 H3c8 . . . 109.4715 yes
H1c8 C8 H3c8 . . 3_555 66.3604 yes
H1c8 C8 H2c8 3_555 . . 46.0606 yes
H1c8 C8 H2c8 3_555 . 3_555 109.4714 yes
H1c8 C8 H3c8 3_555 . . 66.3604 yes
H1c8 C8 H3c8 3_555 . 3_555 109.4715 yes
H2c8 C8 H2c8 . . 3_555 66.3608 yes
H2c8 C8 H3c8 . . . 109.4709 yes
H2c8 C8 H3c8 . . 3_555 139.6004 yes
H2c8 C8 H3c8 3_555 . . 139.6004 yes
H2c8 C8 H3c8 3_555 . 3_555 109.471 yes
Sc1 B1 H1 . . . 66.2(8) yes
Sc1 B1 H2 . . . 170.5(8) yes
Sc1 B1 H3 . . . 61.9(9) yes
Sc1 B1 H4 . . . 74.7(8) yes
H1 B1 H2 . . . 114.6(11) yes
H1 B1 H3 . . . 102.3(12) yes
H1 B1 H4 . . . 111.2(12) yes
H2 B1 H3 . . . 109.4(11) yes
H2 B1 H4 . . . 112.5(11) yes
H3 B1 H4 . . . 106.0(11) yes

loop_
_geom_bond_atom_site_label_1
_geom_bond_atom_site_label_2
_geom_bond_site_symmetry_1
_geom_bond_site_symmetry_2
_geom_bond_distance
_geom_bond_publ_flag
Sc1 O1 . . 2.1868(11) yes
Sc1 C1 . . 2.4747(11) yes
Sc1 C1 . 3_555 2.4747(11) yes
Sc1 C2 . . 2.4682(11) yes
Sc1 C2 . 3_555 2.4682(11) yes
Sc1 C5 . . 2.4645(14) yes
Sc1 B1 . . 2.3451(15) yes
Sc1 B1 . 3_555 2.3451(15) yes
Sc1 H1 . . 2.149(15) yes
Sc1 H1 . 3_555 2.149(15) yes
Sc1 H3 . . 2.068(17) yes
Sc1 H3 . 3_555 2.068(17) yes
Sc1 H4 . . 2.333(16) yes
Sc1 H4 . 3_555 2.333(16) yes
O1 C3 . . 1.4649(14) yes
O1 C3 . 3_555 1.4649(14) yes
C1 C2 . . 1.4102(18) yes
C1 C5 . . 1.4227(18) yes
C1 C7 . . 1.499(2) yes
C2 C2 . 3_555 1.4192(16) yes
C2 C6 . . 1.5091(19) yes
C3 C4 . . 1.505(2) yes
C3 H1c3 . . 1 yes
C3 H2c3 . . 1 yes
C4 C4 . 3_555 1.544(2) yes
C4 H1c4 . . 1 yes
C4 H2c4 . . 1 yes
C5 C8 . . 1.501(3) yes
C6 H1c6 . . 1 yes
C6 H2c6 . . 1 yes
C6 H3c6 . . 1 yes
C7 H1c7 . . 1 yes
C7 H2c7 . . 1 yes
C7 H3c7 . . 1 yes
C8 H1c8 . . 1 yes
C8 H1c8 . 3_555 1 yes
C8 H2c8 . . 1 yes
C8 H2c8 . 3_555 1 yes
C8 H3c8 . . 1 yes
C8 H3c8 . 3_555 1 yes
B1 H1 . . 1.068(16) yes
B1 H2 . . 1.046(14) yes
B1 H3 . . 1.141(15) yes
B1 H4 . . 1.189(15) yes
